data_4125227
loop_
_publ_author_name
'Ramirez, Joseph R.'
'Yang, Haiyang'
'Kane, Christopher M.'
'Ley, Amanda N.'
'Holman, K. Travis'

_publ_section_title
;
 Reproducible Synthesis and High Porosity of mer-Zn(Im)2 (ZIF-10):
 Exploitation of an Apparent Double-Eight Ring Template.
;
_journal_issue 37
_journal_name_full 'Journal of the American Chemical Society'
_journal_page_first 12017
_journal_page_last 12020
_journal_paper_doi 10.1021/jacs.6b06375
_journal_volume 138
_journal_year 2016
_chemical_formula_moiety '8(C12 H12 N8 Zn2),C40 H40 O8,37(C3 H7 N1 O1)'
_chemical_formula_sum 'C247 H395 N101 O45 Zn16'
_chemical_formula_weight 6545.54
_chemical_name_common mer-MeMeCH2@ZIF-10-xDMF
_chemical_name_systematic mer-MeMeCH2@Zn16Im32-xDMF
_space_group_crystal_system tetragonal
_space_group_IT_number 107
_space_group_name_Hall 'I 4 -2'
_space_group_name_H-M_alt 'I 4 m m'
_symmetry_space_group_name_Hall 'I 4 -2'
_symmetry_space_group_name_H-M 'I 4 m m'
_atom_sites_solution_hydrogens geom
_audit_creation_method SHELXL-2014/7
_cell_angle_alpha 90
_cell_angle_beta 90
_cell_angle_gamma 90
_cell_formula_units_Z 2
_cell_length_a 27.373(2)
_cell_length_b 27.373(2)
_cell_length_c 18.5827(17)
_cell_measurement_reflns_used 6401
_cell_measurement_temperature 100(2)
_cell_measurement_theta_max 25.54
_cell_measurement_theta_min 2.354
_cell_volume 13923.7(19)
_computing_cell_refinement 'SAINT, Bruker-AXS'
_computing_data_collection 'APEX, Bruker-AXS'
_computing_data_reduction 'SAINT, Bruker-AXS'
_computing_molecular_graphics '-SEED, L.Barbour (1999); http://x-seed.net/'
_computing_structure_refinement 'SHELXL-2014/7 (Sheldrick, 2014)'
_computing_structure_solution 'SHELXS-97-2, G. Sheldrick (1990)'
_diffrn_ambient_temperature 100(2)
_diffrn_measured_fraction_theta_full 0.997
_diffrn_measured_fraction_theta_max 0.973
_diffrn_measurement_device_type 'Siemens SMART, Bruker APEXII CCD'
_diffrn_measurement_method 'omega scans'
_diffrn_radiation_type MoK\a
_diffrn_radiation_wavelength 0.71073
_diffrn_reflns_av_R_equivalents 0.0472
_diffrn_reflns_av_unetI/netI 0.0447
_diffrn_reflns_Laue_measured_fraction_full 0.997
_diffrn_reflns_Laue_measured_fraction_max 0.973
_diffrn_reflns_limit_h_max 35
_diffrn_reflns_limit_h_min -35
_diffrn_reflns_limit_k_max 33
_diffrn_reflns_limit_k_min -35
_diffrn_reflns_limit_l_max 17
_diffrn_reflns_limit_l_min -24
_diffrn_reflns_number 33402
_diffrn_reflns_point_group_measured_fraction_full 0.997
_diffrn_reflns_point_group_measured_fraction_max 0.973
_diffrn_reflns_theta_full 25.000
_diffrn_reflns_theta_max 28.299
_diffrn_reflns_theta_min 1.488
_exptl_absorpt_coefficient_mu 1.441
_exptl_absorpt_correction_T_max 0.7457
_exptl_absorpt_correction_T_min 0.6202
_exptl_absorpt_correction_type multi-scan
_exptl_absorpt_process_details 'SADABS, G. Sheldrick (1999)'
_exptl_crystal_colour colorless
_exptl_crystal_density_diffrn 1.561
_exptl_crystal_description 'tetragonal prism'
_exptl_crystal_F_000 6848
_exptl_crystal_size_max 0.460
_exptl_crystal_size_mid 0.460
_exptl_crystal_size_min 0.150
_refine_diff_density_max 1.111
_refine_diff_density_min -0.544
_refine_diff_density_rms 0.090
_refine_ls_abs_structure_details
;
 Refined as an inversion twin.
;
_refine_ls_abs_structure_Flack 0.57(2)
_refine_ls_extinction_method none
_refine_ls_goodness_of_fit_ref 0.992
_refine_ls_hydrogen_treatment constr
_refine_ls_matrix_type full
_refine_ls_number_parameters 246
_refine_ls_number_reflns 7444
_refine_ls_number_restraints 50
_refine_ls_restrained_S_all 1.003
_refine_ls_R_factor_all 0.1159
_refine_ls_R_factor_gt 0.0582
_refine_ls_shift/su_max 0.031
_refine_ls_shift/su_mean 0.000
_refine_ls_structure_factor_coef Fsqd
_refine_ls_weighting_details 'w=1/[\s^2^(Fo^2^)+(0.1193P)^2^] where P=(Fo^2^+2Fc^2^)/3'
_refine_ls_weighting_scheme calc
_refine_ls_wR_factor_gt 0.1701
_refine_ls_wR_factor_ref 0.1952
_reflns_Friedel_coverage 0.941
_reflns_Friedel_fraction_full 0.998
_reflns_Friedel_fraction_max 0.973
_reflns_number_gt 4094
_reflns_number_total 7444
_reflns_threshold_expression 'I > 2\s(I)'
_cod_data_source_file ja6b06375_si_001.cif
_cod_data_source_block 13052_sq_s
_cod_depositor_comments 'Adding full bibliography for 4125227.cif.'
_cod_original_cell_volume 13924(3)
_cod_database_code 4125227
_shelx_shelxl_version_number 2014/7
_shelx_space_group_comment
;
The symmetry employed for this shelxl refinement is uniquely defined
by the following loop, which should always be used as a source of
symmetry information in preference to the above space-group names.
They are only intended as comments.
;
_shelx_estimated_absorpt_t_min 0.557
_shelx_estimated_absorpt_t_max 0.813

loop_
_space_group_symop_operation_xyz
'x, y, z'
'-y, x, z'
'-x, -y, z'
'y, -x, z'
'-x, y, z'
'x, -y, z'
'-y, -x, z'
'y, x, z'
'x+1/2, y+1/2, z+1/2'
'-y+1/2, x+1/2, z+1/2'
'-x+1/2, -y+1/2, z+1/2'
'y+1/2, -x+1/2, z+1/2'
'-x+1/2, y+1/2, z+1/2'
'x+1/2, -y+1/2, z+1/2'
'-y+1/2, -x+1/2, z+1/2'
'y+1/2, x+1/2, z+1/2'

loop_
_atom_site_label
_atom_site_type_symbol
_atom_site_fract_x
_atom_site_fract_y
_atom_site_fract_z
_atom_site_U_iso_or_equiv
_atom_site_adp_type
_atom_site_occupancy
_atom_site_site_symmetry_order
_atom_site_calc_flag
_atom_site_refinement_flags_posn
_atom_site_refinement_flags_adp
_atom_site_refinement_flags_occupancy
_atom_site_disorder_assembly
_atom_site_disorder_group
Zn1 Zn 0.26412(3) 0.10989(3) 0.42238(5) 0.0592(4) Uani 1 1 d . . . . .
Zn2 Zn 0.26369(3) 0.10911(3) 0.74412(5) 0.0560(4) Uani 1 1 d . . . . .
N1A N 0.3193(2) 0.1281(3) 0.8047(4) 0.060(2) Uani 1 1 d . . . . .
C2A C 0.3255(4) 0.1705(3) 0.8358(6) 0.076(3) Uani 1 1 d . . . . .
H2A H 0.3009 0.1950 0.8366 0.092 Uiso 1 1 calc R U . . .
N3A N 0.3704(3) 0.1769(3) 0.8671(5) 0.085(3) Uani 1 1 d . . . . .
C4A C 0.3964(3) 0.1357(3) 0.8498(5) 0.067(3) Uani 1 1 d . . . . .
H4A H 0.4295 0.1291 0.8619 0.080 Uiso 1 1 calc R U . . .
C5A C 0.3659(4) 0.1062(3) 0.8122(7) 0.098(4) Uani 1 1 d . . . . .
H5A H 0.3746 0.0751 0.7934 0.117 Uiso 1 1 calc R U . . .
N1B N 0.2802(5) 0.1251(5) 0.6334(6) 0.053(3) Uani 0.5 1 d G . P A 1
C2B C 0.2605(6) 0.1015(5) 0.5719(8) 0.0349(18) Uani 0.5 1 d G U P A 1
H2B H 0.2373 0.0756 0.5722 0.042 Uiso 0.5 1 calc R U P A 1
N3B N 0.2815(7) 0.1233(7) 0.5098(6) 0.046(3) Uani 0.5 1 d G . P A 1
C4B C 0.3142(5) 0.1604(7) 0.5330(9) 0.086(7) Uani 0.5 1 d G . P A 1
H4B H 0.3332 0.1809 0.5028 0.103 Uiso 0.5 1 calc R U P A 1
C5B C 0.3134(5) 0.1615(5) 0.6094(9) 0.039(3) Uani 0.5 1 d G . P A 1
H5B H 0.3318 0.1828 0.6392 0.047 Uiso 0.5 1 calc R U P A 1
N1C N 0.2817(4) 0.1211(4) 0.6518(5) 0.053(3) Uani 0.5 1 d G . P A 2
C2C C 0.2575(5) 0.1078(5) 0.5871(5) 0.0349(18) Uani 0.5 1 d G U P A 2
H2C H 0.2287 0.0885 0.5836 0.042 Uiso 0.5 1 calc R U P A 2
N3C N 0.2839(6) 0.1282(6) 0.5286(5) 0.046(3) Uani 0.5 1 d G . P A 2
C4C C 0.3244(5) 0.1542(6) 0.5572(6) 0.086(7) Uani 0.5 1 d G . P A 2
H4C H 0.3483 0.1714 0.5301 0.103 Uiso 0.5 1 calc R U P A 2
C5C C 0.3231(3) 0.1498(5) 0.6333(6) 0.039(3) Uani 0.5 1 d G . P A 2
H5C H 0.3458 0.1637 0.6661 0.047 Uiso 0.5 1 calc R U P A 2
N1D N 0.20507(19) 0.14923(17) 0.7792(4) 0.086(3) Uani 1 1 d G U . . .
C2D C 0.1877(2) 0.1877(2) 0.7411(4) 0.044(3) Uani 1 2 d G T P . .
H2D H 0.1999 0.1999 0.6968 0.053 Uiso 1 2 calc R U P . .
C3D C 0.1846(2) 0.1465(3) 0.8449(4) 0.100(5) Uani 1 1 d G U . . .
H3D H 0.1928 0.1248 0.8829 0.120 Uiso 1 1 calc R U . . .
N1E N 0.2367(7) 0.0409(4) 0.7636(12) 0.054(5) Uani 0.5 1 d G . P A -1
C2E C 0.2681(2) 0.0024(7) 0.7412(5) 0.051(4) Uani 0.5 1 d G . P A -1
H2E H 0.3016 0.0056 0.7289 0.062 Uiso 0.5 1 calc R U P A -1
N3E N 0.2405(7) -0.0415(5) 0.7405(12) 0.054(5) Uani 0.5 1 d G . P A -1
C4E C 0.1921(5) -0.0302(7) 0.7624(9) 0.057(3) Uani 0.5 1 d G . P A -1
H4E H 0.1659 -0.0528 0.7667 0.069 Uiso 0.5 1 calc R U P A -1
C5E C 0.1898(4) 0.0207(6) 0.7767(9) 0.057(3) Uani 0.5 1 d G . P A -1
H5E H 0.1617 0.0381 0.7923 0.069 Uiso 0.5 1 calc R U P A -1
N1F N 0.2569(8) 0.0391(5) 0.3989(11) 0.083(4) Uani 0.5 1 d G . P A -1
C2F C 0.2597(3) -0.0049(7) 0.4392(4) 0.043(3) Uani 0.5 1 d G U P A -1
H2F H 0.2592 -0.0076 0.4901 0.051 Uiso 0.5 1 calc R U P A -1
N3F N 0.2635(8) -0.0444(5) 0.3898(10) 0.083(4) Uani 0.5 1 d G . P A -1
C4F C 0.2630(6) -0.0247(9) 0.3191(6) 0.105(4) Uani 0.5 1 d G . P A -1
H4F H 0.2650 -0.0429 0.2756 0.126 Uiso 0.5 1 calc R U P A -1
C5F C 0.2589(6) 0.0268(9) 0.3247(9) 0.105(4) Uani 0.5 1 d G . P A -1
H5F H 0.2577 0.0492 0.2857 0.126 Uiso 0.5 1 calc R U P A -1
N1G N 0.2051(3) 0.1429(3) 0.3901(4) 0.032(2) Uani 0.5 1 d G U P A -1
C2G C 0.1921(3) 0.1843(2) 0.4319(3) 0.085(6) Uani 0.5 1 d G . P A -1
H2G H 0.2042 0.1921 0.4784 0.102 Uiso 0.5 1 calc R U P A -1
N3G N 0.1577(4) 0.2121(2) 0.3920(4) 0.032(2) Uani 0.5 1 d G U P A -1
C4G C 0.1495(4) 0.1879(3) 0.3255(4) 0.093(5) Uani 0.5 1 d G . P A -1
H4G H 0.1281 0.1985 0.2883 0.111 Uiso 0.5 1 calc R U P A -1
C5G C 0.1788(5) 0.1451(3) 0.3243(3) 0.093(5) Uani 0.5 1 d G . P A -1
H5G H 0.1805 0.1221 0.2862 0.111 Uiso 0.5 1 calc R U P A -1
O1I O 0.16704(17) 0.04254(17) 0.5355(3) 0.0745(17) Uani 1 1 d G . . . .
C1I C 0.0676(2) 0.0676(2) 0.4087(3) 0.086(4) Uani 1 2 d GS T P . .
H1I H 0.0547 0.0547 0.3652 0.103 Uiso 1 2 calc R U P . .
C2I C 0.11002(18) 0.0480(3) 0.4380(3) 0.059(3) Uani 0.5 1 d G . P . .
C3I C 0.1289(2) 0.0669(5) 0.5016(3) 0.064(2) Uani 0.5 1 d G U P . .
C4I C 0.1054(4) 0.1054(4) 0.5359(4) 0.085(4) Uani 1 2 d G T P . .
C5I C 0.0630(5) 0.1251(2) 0.5066(5) 0.064(2) Uani 0.5 1 d G U P . .
C6I C 0.0441(4) 0.10618(12) 0.4429(4) 0.059(3) Uani 0.5 1 d G . P . .
C7I C 0.1208(5) 0.1208(5) 0.6048(9) 0.117(6) Uani 1 2 d S TU P . .
H7I1 H 0.1489 0.1012 0.6201 0.175 Uiso 0.5 1 calc R U P . .
H7I2 H 0.0940 0.1166 0.6393 0.175 Uiso 0.5 1 calc R U P . .
H7I3 H 0.1302 0.1553 0.6029 0.175 Uiso 0.5 1 calc R U P . .
C8I C 0.1582(3) 0.0000(8) 0.5737(5) 0.057(3) Uani 1 2 d G T P . .
H8I1 H 0.1237 0.0000 0.5896 0.068 Uiso 1 2 calc R U P . .
H8I2 H 0.1789 0.0000 0.6173 0.068 Uiso 1 2 calc R U P . .
C9I C 0.1361(3) 0.0000(3) 0.4003(5) 0.093(5) Uani 1 2 d G T P . .
H9I H 0.1714 0.0000 0.4139 0.111 Uiso 1 2 calc R U P . .
C10I C 0.1329(4) 0.0000(3) 0.3197(5) 0.118(7) Uani 1 2 d G T P . .
H10A H 0.1007 0.0121 0.3049 0.177 Uiso 0.5 1 calc R U P . .
H10B H 0.1373 -0.0334 0.3017 0.177 Uiso 0.5 1 calc R U P . .
H10C H 0.1584 0.0212 0.2998 0.177 Uiso 0.5 1 calc R U P . .

loop_
_atom_site_aniso_label
_atom_site_aniso_U_11
_atom_site_aniso_U_22
_atom_site_aniso_U_33
_atom_site_aniso_U_23
_atom_site_aniso_U_13
_atom_site_aniso_U_12
Zn1 0.0480(6) 0.0424(6) 0.0872(11) 0.0154(6) 0.0213(6) 0.0072(5)
Zn2 0.0480(6) 0.0426(6) 0.0774(10) -0.0104(6) -0.0132(6) 0.0069(4)
N1A 0.057(5) 0.057(4) 0.066(5) -0.035(4) -0.022(4) 0.007(4)
C2A 0.076(7) 0.040(5) 0.113(7) -0.003(5) -0.066(6) 0.020(3)
N3A 0.055(5) 0.043(5) 0.156(9) -0.033(5) 0.010(5) 0.004(4)
C4A 0.079(6) 0.023(4) 0.098(8) -0.018(4) -0.046(5) 0.005(4)
C5A 0.081(8) 0.022(4) 0.190(13) 0.017(6) -0.031(8) 0.015(4)
N1B 0.056(5) 0.037(4) 0.065(9) -0.004(5) -0.008(5) -0.007(4)
C2B 0.032(2) 0.031(3) 0.042(4) -0.005(4) 0.015(3) 0.010(2)
N3B 0.040(4) 0.031(5) 0.068(8) -0.021(6) -0.004(6) 0.002(4)
C4B 0.041(8) 0.056(8) 0.160(19) -0.014(9) 0.015(9) 0.000(6)
C5B 0.033(6) 0.028(7) 0.055(10) 0.010(6) -0.012(5) -0.012(5)
N1C 0.056(5) 0.037(4) 0.065(9) -0.004(5) -0.008(5) -0.007(4)
C2C 0.032(2) 0.031(3) 0.042(4) -0.005(4) 0.015(3) 0.010(2)
N3C 0.040(4) 0.031(5) 0.068(8) -0.021(6) -0.004(6) 0.002(4)
C4C 0.041(8) 0.056(8) 0.160(19) -0.014(9) 0.015(9) 0.000(6)
C5C 0.033(6) 0.028(7) 0.055(10) 0.010(6) -0.012(5) -0.012(5)
N1D 0.067(5) 0.029(4) 0.162(8) -0.020(4) -0.036(5) 0.022(3)
C2D 0.038(3) 0.038(3) 0.056(7) -0.019(4) -0.019(4) 0.011(4)
C3D 0.119(9) 0.091(8) 0.089(8) -0.016(7) -0.034(6) 0.062(8)
N1E 0.082(6) 0.044(4) 0.037(15) 0.007(5) 0.020(6) -0.006(7)
C2E 0.042(6) 0.037(7) 0.075(8) -0.017(16) -0.030(6) 0.030(11)
N3E 0.082(6) 0.044(4) 0.037(15) 0.007(5) 0.020(6) -0.006(7)
C4E 0.033(4) 0.061(8) 0.078(8) -0.017(7) 0.001(4) 0.012(6)
C5E 0.033(4) 0.061(8) 0.078(8) -0.017(7) 0.001(4) 0.012(6)
N1F 0.102(10) 0.058(6) 0.088(9) 0.037(10) -0.022(7) -0.051(9)
C2F 0.027(4) 0.035(6) 0.066(6) -0.009(6) 0.012(4) 0.005(5)
N3F 0.102(10) 0.058(6) 0.088(9) 0.037(10) -0.022(7) -0.051(9)
C4F 0.107(9) 0.088(8) 0.120(11) -0.034(19) 0.019(8) 0.030(16)
C5F 0.107(9) 0.088(8) 0.120(11) -0.034(19) 0.019(8) 0.030(16)
N1G 0.026(3) 0.032(3) 0.036(3) 0.004(3) 0.004(3) -0.014(3)
C2G 0.110(18) 0.040(11) 0.105(14) 0.009(11) -0.008(14) 0.024(10)
N3G 0.026(3) 0.032(3) 0.036(3) 0.004(3) 0.004(3) -0.014(3)
C4G 0.090(13) 0.088(13) 0.100(10) -0.032(11) 0.033(10) 0.021(7)
C5G 0.090(13) 0.088(13) 0.100(10) -0.032(11) 0.033(10) 0.021(7)
O1I 0.048(3) 0.057(3) 0.119(5) 0.005(3) -0.015(3) -0.009(2)
C1I 0.085(6) 0.085(6) 0.089(12) -0.003(6) -0.003(6) 0.014(8)
C2I 0.046(10) 0.053(10) 0.079(7) -0.011(9) 0.037(10) -0.011(4)
C3I 0.056(4) 0.056(4) 0.079(4) -0.002(4) -0.006(4) -0.013(3)
C4I 0.086(7) 0.086(7) 0.084(11) 0.008(7) 0.008(7) 0.040(8)
C5I 0.056(4) 0.056(4) 0.079(4) -0.002(4) -0.006(4) -0.013(3)
C6I 0.046(10) 0.053(10) 0.079(7) -0.011(9) 0.037(10) -0.011(4)
C7I 0.108(6) 0.108(6) 0.135(12) -0.040(6) -0.040(6) 0.027(8)
C8I 0.051(5) 0.042(4) 0.077(9) 0.000 0.024(7) 0.000
C9I 0.065(8) 0.092(10) 0.121(15) 0.000 0.047(9) 0.000
C10I 0.099(11) 0.179(19) 0.077(13) 0.000 0.042(10) 0.000

loop_
_atom_type_symbol
_atom_type_description
_atom_type_scat_dispersion_real
_atom_type_scat_dispersion_imag
_atom_type_scat_source
C C 0.0033 0.0016 'International Tables Vol C Tables 4.2.6.8 and 6.1.1.4'
H H 0.0000 0.0000 'International Tables Vol C Tables 4.2.6.8 and 6.1.1.4'
N N 0.0061 0.0033 'International Tables Vol C Tables 4.2.6.8 and 6.1.1.4'
O O 0.0106 0.0060 'International Tables Vol C Tables 4.2.6.8 and 6.1.1.4'
Zn Zn 0.2839 1.4301 'International Tables Vol C Tables 4.2.6.8 and 6.1.1.4'

loop_
_geom_angle_atom_site_label_1
_geom_angle_atom_site_label_2
_geom_angle_atom_site_label_3
_geom_angle
_geom_angle_site_symmetry_1
_geom_angle_site_symmetry_3
N3B Zn1 N3F 120.2(10) . 6
N3B Zn1 N1G 114.7(6) . .
N3F Zn1 N1G 109.5(9) 6 .
N3B Zn1 N3A 101.8(7) . 15_554
N3F Zn1 N3A 95.7(7) 6 15_554
N1G Zn1 N3A 112.9(3) . 15_554
N3B Zn1 N1F 115.9(9) . .
N3F Zn1 N1F 7.87(16) 6 .
N1G Zn1 N1F 107.6(7) . .
N3A Zn1 N1F 103.3(6) 15_554 .
N3B Zn1 N3G 108.6(6) . 8
N3F Zn1 N3G 121.3(9) 6 8
N1G Zn1 N3G 12.85(9) . 8
N3A Zn1 N3G 104.7(3) 15_554 8
N1F Zn1 N3G 120.0(7) . 8
N3A Zn1 N3C 102.2(5) 15_554 .
N1C Zn2 N1A 106.5(5) . .
N3E Zn2 N1A 121.4(8) 6 .
N3E Zn2 N1E 12.49(9) 6 .
N1A Zn2 N1E 114.9(8) . .
N1C Zn2 N1D 114.6(3) . .
N3E Zn2 N1D 105.3(4) 6 .
N1A Zn2 N1D 106.4(3) . .
N1E Zn2 N1D 98.7(4) . .
N3E Zn2 N1B 103.1(8) 6 .
N1A Zn2 N1B 109.4(5) . .
N1E Zn2 N1B 115.6(7) . .
N1D Zn2 N1B 111.0(4) . .
C2A N1A C5A 102.4(7) . .
C2A N1A Zn2 126.1(6) . .
C5A N1A Zn2 130.1(6) . .
N1A C2A N3A 114.6(5) . .
N1A C2A H2A 122.7 . .
N3A C2A H2A 122.7 . .
C4A N3A C2A 105.2(7) . .
C4A N3A Zn1 130.4(7) . 15
C2A N3A Zn1 124.4(6) . 15
C5A C4A N3A 106.9(9) . .
C5A C4A H4A 126.6 . .
N3A C4A H4A 126.6 . .
C4A C5A N1A 110.7(9) . .
C4A C5A H5A 124.6 . .
N1A C5A H5A 124.6 . .
C2B N1B C5B 108.0 . .
C2B N1B Zn2 126.7(8) . .
C5B N1B Zn2 125.3(8) . .
N3B C2B N1B 108.0 . .
N3B C2B H2B 126.0 . .
N1B C2B H2B 126.0 . .
C2B N3B C4B 108.0 . .
C2B N3B Zn1 124.2(11) . .
C4B N3B Zn1 127.5(11) . .
N3B C4B C5B 108.0 . .
N3B C4B H4B 126.0 . .
C5B C4B H4B 126.0 . .
N1B C5B C4B 108.0 . .
N1B C5B H5B 126.0 . .
C4B C5B H5B 126.0 . .
C2C N1C C5C 108.0 . .
C2C N1C Zn2 128.8(4) . .
C5C N1C Zn2 123.1(4) . .
N1C C2C N3C 108.0 . .
N1C C2C H2C 126.0 . .
N3C C2C H2C 126.0 . .
C4C N3C C2C 108.0 . .
C4C N3C Zn1 132.0(6) . .
C2C N3C Zn1 119.5(6) . .
N3C C4C C5C 108.0 . .
N3C C4C H4C 126.0 . .
C5C C4C H4C 126.0 . .
C4C C5C N1C 108.0 . .
C4C C5C H5C 126.0 . .
N1C C5C H5C 126.0 . .
C3D N1D C2D 111.7 . .
C3D N1D Zn2 125.8(2) . .
C2D N1D Zn2 121.7(2) . .
N1D C2D N1D 105.9(2) 8 .
N1D C2D H2D 127.1 8 .
N1D C2D H2D 127.1 . .
N1D C3D C3D 104.8 . 8
N1D C3D H3D 127.6 . .
C3D C3D H3D 127.6 8 .
C2E N1E C5E 108.0 . .
C2E N1E Zn2 114.0(10) . .
C5E N1E Zn2 135.6(13) . .
N3E C2E N1E 108.0 . .
N3E C2E H2E 126.0 . .
N1E C2E H2E 126.0 . .
C2E N3E C4E 108.0 . .
C5E C4E N3E 108.0 . .
C5E C4E H4E 126.0 . .
N3E C4E H4E 126.0 . .
C4E C5E N1E 108.0 . .
C4E C5E H5E 126.0 . .
N1E C5E H5E 126.0 . .
C5F N1F C2F 108.0 . .
C5F N1F Zn1 115.9(15) . .
C2F N1F Zn1 134.7(16) . .
N1F C2F N3F 108.0 . .
N1F C2F H2F 126.0 . .
N3F C2F H2F 126.0 . .
C4F N3F C2F 108.0 . .
C5F C4F N3F 108.0 . .
C5F C4F H4F 126.0 . .
N3F C4F H4F 126.0 . .
C4F C5F N1F 108.0 . .
C4F C5F H5F 126.0 . .
N1F C5F H5F 126.0 . .
C5G N1G C2G 108.0 . .
C5G N1G Zn1 135.0(6) . .
C2G N1G Zn1 114.3(6) . .
N3G C2G N1G 108.0 . .
N3G C2G H2G 126.0 . .
N1G C2G H2G 126.0 . .
C2G N3G C4G 108.0 . .
C5G C4G N3G 108.0 . .
C5G C4G H4G 126.0 . .
N3G C4G H4G 126.0 . .
C4G C5G N1G 108.0 . .
C4G C5G H5G 126.0 . .
N1G C5G H5G 126.0 . .
C8I O1I C3I 120.2(6) . .
C2I C1I C6I 120.00(18) . .
C2I C1I H1I 120.0 . .
C6I C1I H1I 120.0 . .
C6I C2I C3I 90.2(3) 8 .
C6I C2I C1I 86(3) 8 .
C3I C2I C1I 120.00(18) . .
C6I C2I C9I 90(4) 8 .
C3I C2I C9I 119.8 . .
C1I C2I C9I 120.12(19) . .
C5I C3I O1I 86(6) 8 .
C5I C3I C4I 87(7) 8 .
O1I C3I C4I 120.3(7) . .
C5I C3I C2I 89.8(9) 8 .
O1I C3I C2I 119.1(7) . .
C4I C3I C2I 120.0 . .
C3I C4I C5I 120.0 . .
C3I C4I C7I 120.3(9) . 8
C5I C4I C7I 119.2(9) . 8
C3I C4I C7I 120.3(9) . .
C5I C4I C7I 119.2(9) . .
C7I C4I C7I 0.0(10) 8 .
C3I C5I O1I 87(7) 8 8
C3I C5I C6I 90.2(8) 8 .
O1I C5I C6I 119.2(15) 8 .
C3I C5I C4I 86(6) 8 .
O1I C5I C4I 120.4(15) 8 .
C6I C5I C4I 120.0 . .
C5I C6I C1I 120.0 . .
C4I C7I H7I1 109.5 . .
C4I C7I H7I2 109.5 . .
H7I1 C7I H7I2 109.5 . .
C4I C7I H7I3 109.5 . .
H7I1 C7I H7I3 109.5 . .
H7I2 C7I H7I3 109.5 . .
O1I C8I O1I 114.5(9) . 6
O1I C8I H8I1 108.6 . .
O1I C8I H8I1 108.6 6 .
O1I C8I H8I2 108.6 . .
O1I C8I H8I2 108.6 6 .
H8I1 C8I H8I2 107.6 . .
C10I C9I C2I 113.48(16) . 6
C10I C9I C2I 113.5 . .
C2I C9I C2I 105.4(3) 6 .
C10I C9I H9I 108.1 . .
C2I C9I H9I 108.1 6 .
C2I C9I H9I 108.1 . .
C9I C10I H10A 109.5 . .
C9I C10I H10B 109.5 . .
H10A C10I H10B 109.5 . .
C9I C10I H10C 109.5 . .
H10A C10I H10C 109.5 . .
H10B C10I H10C 109.5 . .

loop_
_geom_bond_atom_site_label_1
_geom_bond_atom_site_label_2
_geom_bond_distance
_geom_bond_site_symmetry_2
Zn1 N3B 1.733(14) .
Zn1 N3F 1.893(15) 6
Zn1 N1G 1.945(8) .
Zn1 N3A 1.988(7) 15_554
Zn1 N1F 1.997(14) .
Zn1 N3G 2.014(8) 8
Zn1 N3C 2.108(13) .
Zn2 N1C 1.815(8) .
Zn2 N3E 1.957(14) 6
Zn2 N1A 1.962(6) .
Zn2 N1E 2.041(11) .
Zn2 N1D 2.051(5) .
Zn2 N1B 2.151(11) .
N1A C2A 1.310(11) .
N1A C5A 1.417(11) .
C2A N3A 1.372(11) .
C2A H2A 0.9500 .
N3A C4A 1.371(10) .
N3A Zn1 1.988(7) 15
C4A C5A 1.357(10) .
C4A H4A 0.9500 .
C5A H5A 0.9500 .
N1B C2B 1.4200 .
N1B C5B 1.4200 .
C2B N3B 1.4200 .
C2B H2B 0.9500 .
N3B C4B 1.4200 .
C4B C5B 1.4200 .
C4B H4B 0.9500 .
C5B H5B 0.9500 .
N1C C2C 1.4200 .
N1C C5C 1.4200 .
C2C N3C 1.4200 .
C2C H2C 0.9500 .
N3C C4C 1.4200 .
C4C C5C 1.4200 .
C4C H4C 0.9500 .
C5C H5C 0.9500 .
N1D C3D 1.3454 .
N1D C2D 1.3546 .
C2D N1D 1.354(7) 8
C2D H2D 0.9500 .
C3D C3D 1.474(11) 8
C3D H3D 0.9500 .
N1E C2E 1.4200 .
N1E C5E 1.4200 .
C2E N3E 1.4200 .
C2E H2E 0.9500 .
N3E C4E 1.4200 .
C4E C5E 1.4200 .
C4E H4E 0.9500 .
C5E H5E 0.9500 .
N1F C5F 1.4200 .
N1F C2F 1.4200 .
C2F N3F 1.4200 .
C2F H2F 0.9500 .
N3F C4F 1.4200 .
C4F C5F 1.4200 .
C4F H4F 0.9500 .
C5F H5F 0.9500 .
N1G C5G 1.4200 .
N1G C2G 1.4200 .
C2G N3G 1.4200 .
C2G H2G 0.9500 .
N3G C4G 1.4200 .
C4G C5G 1.4200 .
C4G H4G 0.9500 .
C5G H5G 0.9500 .
O1I C8I 1.385(17) .
O1I C3I 1.389(12) .
C1I C2I 1.390(3) .
C1I C6I 1.390(5) .
C1I H1I 0.9500 .
C2I C6I 0.1744(15) 8
C2I C3I 1.3900 .
C2I C9I 1.6522 .
C3I C5I 0.174(4) 8
C3I C4I 1.3890 .
C4I C5I 1.3905 .
C4I C7I 1.413(16) 8
C4I C7I 1.413(16) .
C5I C3I 0.174(4) 8
C5I O1I 1.387(18) 8
C5I C6I 1.3900 .
C7I H7I1 0.9800 .
C7I H7I2 0.9800 .
C7I H7I3 0.9800 .
C8I O1I 1.38(2) 6
C8I H8I1 0.9900 .
C8I H8I2 0.9900 .
C9I C10I 1.5001 .
C9I C2I 1.651(10) 6
C9I H9I 1.0000 .
C10I H10A 0.9800 .
C10I H10B 0.9800 .
C10I H10C 0.9800 .
